data_7034268
loop_
_publ_author_name
'Day, Benjamin M.'
'Chilton, Nicholas F.'
'Layfield, Richard A.'

_publ_section_title
;
 Molecular and electronic structures of donor-functionalized dysprosium
 pentadienyl complexes.
;
_journal_issue 16
_journal_name_full 'Dalton transactions (Cambridge, England : 2003)'
_journal_page_first 7109
_journal_page_last 7113
_journal_paper_doi 10.1039/c5dt00346f
_journal_volume 44
_journal_year 2015
_chemical_formula_moiety 'C24 H36 Dy N Si'
_chemical_formula_sum 'C24 H36 Dy N Si'
_chemical_formula_weight 529.13
_chemical_properties_physical 'Air-sensitive, Moisture-sensitive'
_space_group_crystal_system monoclinic
_space_group_IT_number 14
_space_group_name_Hall '-P 2yn'
_space_group_name_H-M_alt 'P 1 21/n 1'
_symmetry_space_group_name_Hall '-P 2yn'
_symmetry_space_group_name_H-M 'P 1 21/n 1'
_atom_sites_solution_hydrogens geom
_atom_sites_solution_primary direct
_audit_creation_date 2014-10-23
_audit_creation_method
;
Olex2 1.2
(compiled 2014.09.19 svn.r3010 for OlexSys, GUI svn.r4874)
;
_audit_update_record
;
2015-01-23 deposited with the CCDC.
2015-03-03 downloaded from the CCDC.
;
_cell_angle_alpha 90
_cell_angle_beta 112.103(6)
_cell_angle_gamma 90
_cell_formula_units_Z 4
_cell_length_a 10.0020(5)
_cell_length_b 23.8856(10)
_cell_length_c 10.5417(6)
_cell_measurement_reflns_used 4545
_cell_measurement_temperature 100
_cell_measurement_theta_max 28.6090
_cell_measurement_theta_min 3.3020
_cell_volume 2333.4(2)
_computing_cell_refinement
;
CrysAlisPro, Agilent Technologies,
Version 1.171.36.28a (release 18-03-2013 CrysAlis171 .NET)
(compiled Mar 18 2013,11:47:30)
;
_computing_data_collection
;
CrysAlisPro, Agilent Technologies,
Version 1.171.36.28a (release 18-03-2013 CrysAlis171 .NET)
(compiled Mar 18 2013,11:47:30)
;
_computing_data_reduction
;
CrysAlisPro, Agilent Technologies,
Version 1.171.36.28a (release 18-03-2013 CrysAlis171 .NET)
(compiled Mar 18 2013,11:47:30)
;
_computing_molecular_graphics 'Olex2 (Dolomanov et al., 2009)'
_computing_publication_material 'Olex2 (Dolomanov et al., 2009)'
_computing_structure_refinement 'ShelXL (Sheldrick, 2008)'
_computing_structure_solution 'ShelXS (Sheldrick, 2008)'
_diffrn_ambient_temperature 100
_diffrn_detector_area_resol_mean 8.3367
_diffrn_measured_fraction_theta_full 0.998
_diffrn_measured_fraction_theta_max 0.999
_diffrn_measurement_details
;
  1 omega  -24.00   19.00   1.0000   10.0000
omega____ theta____ kappa____ phi______ frames
    -      -21.0746  -99.0000 -180.0000 43

  2 omega  -70.00   41.00   1.0000   10.0000
omega____ theta____ kappa____ phi______ frames
    -       22.5590  -57.0000 -120.0000 111

  3 omega  -14.00   69.00   1.0000   10.0000
omega____ theta____ kappa____ phi______ frames
    -       22.5590  -99.0000    0.0000 83
;
_diffrn_measurement_device_type 'Xcalibur, Sapphire2, large Be window'
_diffrn_measurement_method '\w scans'
_diffrn_orient_matrix_UB_11 -0.0506144000
_diffrn_orient_matrix_UB_12 0.0150306000
_diffrn_orient_matrix_UB_13 0.0192041000
_diffrn_orient_matrix_UB_21 -0.0163745000
_diffrn_orient_matrix_UB_22 -0.0247623000
_diffrn_orient_matrix_UB_23 0.0283939000
_diffrn_orient_matrix_UB_31 0.0550327000
_diffrn_orient_matrix_UB_32 0.0064425000
_diffrn_orient_matrix_UB_33 0.0640536000
_diffrn_radiation_monochromator graphite
_diffrn_radiation_type MoK\a
_diffrn_radiation_wavelength 0.71073
_diffrn_reflns_av_R_equivalents 0.0333
_diffrn_reflns_av_unetI/netI 0.0526
_diffrn_reflns_Laue_measured_fraction_full 0.998
_diffrn_reflns_Laue_measured_fraction_max 0.999
_diffrn_reflns_limit_h_max 12
_diffrn_reflns_limit_h_min -12
_diffrn_reflns_limit_k_max 29
_diffrn_reflns_limit_k_min -16
_diffrn_reflns_limit_l_max 13
_diffrn_reflns_limit_l_min -13
_diffrn_reflns_number 9267
_diffrn_reflns_point_group_measured_fraction_full 0.998
_diffrn_reflns_point_group_measured_fraction_max 0.999
_diffrn_reflns_theta_full 25.242
_diffrn_reflns_theta_max 26.370
_diffrn_reflns_theta_min 2.939
_diffrn_source 'Enhance (Mo) X-ray Source'
_exptl_absorpt_coefficient_mu 3.262
_exptl_absorpt_correction_T_max 1.00000
_exptl_absorpt_correction_T_min 0.75478
_exptl_absorpt_correction_type multi-scan
_exptl_absorpt_process_details
;
CrysAlisPro, Agilent Technologies,
Version 1.171.36.28a (release 18-03-2013 CrysAlis171 .NET)
(compiled Mar 18 2013,11:47:30)
Empirical absorption correction using spherical harmonics,
 implemented in SCALE3 ABSPACK scaling algorithm.
;
_exptl_crystal_colour orange
_exptl_crystal_colour_primary orange
_exptl_crystal_density_diffrn 1.506
_exptl_crystal_description block
_exptl_crystal_F_000 1068
_exptl_crystal_recrystallization_method 'Re-crystallisation from solvent: Et2O'
_exptl_crystal_size_max 0.3
_exptl_crystal_size_mid 0.3
_exptl_crystal_size_min 0.2
_refine_diff_density_max 1.385
_refine_diff_density_min -0.885
_refine_diff_density_rms 0.127
_refine_ls_extinction_method none
_refine_ls_goodness_of_fit_ref 1.031
_refine_ls_hydrogen_treatment constr
_refine_ls_matrix_type full
_refine_ls_number_parameters 248
_refine_ls_number_reflns 4772
_refine_ls_number_restraints 0
_refine_ls_restrained_S_all 1.031
_refine_ls_R_factor_all 0.0398
_refine_ls_R_factor_gt 0.0308
_refine_ls_shift/su_max 0.001
_refine_ls_shift/su_mean 0.000
_refine_ls_structure_factor_coef Fsqd
_refine_ls_weighting_details 'w=1/[\s^2^(Fo^2^)+(0.0232P)^2^+0.5142P] where P=(Fo^2^+2Fc^2^)/3'
_refine_ls_weighting_scheme calc
_refine_ls_wR_factor_gt 0.0627
_refine_ls_wR_factor_ref 0.0667
_reflns_Friedel_coverage 0.000
_reflns_number_gt 4082
_reflns_number_total 4772
_reflns_threshold_expression 'I > 2\s(I)'
_cod_data_source_file c5dt00346f2.cif
_cod_data_source_block 3
_cod_depositor_comments 'Adding full bibliography for 7034268--7034269.cif.'
_cod_database_code 7034268
_shelxl_version_number 2014/6
_chemical_oxdiff_formula 'C50 H50 N1 Si1 Dy1'
_shelx_space_group_comment
;
The symmetry employed for this shelxl refinement is uniquely defined
by the following loop, which should always be used as a source of
symmetry information in preference to the above space-group names.
They are only intended as comments.
;
_reflns_odcompleteness_completeness 99.76
_reflns_odcompleteness_iscentric 1
_reflns_odcompleteness_theta 26.32
_olex2_refinement_description
;
1. Fixed Uiso
 At 1.2 times of:
  All C(H) groups, All C(H,H) groups
 At 1.5 times of:
  All C(H,H,H) groups
2.a Secondary CH2 refined with riding coordinates:
 C8(H8A,H8B), C9(H9A,H9B), C10(H10A,H10B), C11(H11A,H11B), C12(H12A,H12B)
2.b Aromatic/amide H refined with riding coordinates:
 C1(H1), C2(H2), C3(H3), C4(H4), C13(H13), C14(H14), C15(H15), C16(H16),
 C19(H19), C20(H20), C21(H21), C22(H22)
2.c X=CH2 refined with riding coordinates:
 C5(H5A,H5B)
2.d Idealised Me refined as rotating group:
 C6(H6A,H6B,H6C), C7(H7A,H7B,H7C), C18(H18A,H18B,H18C), C24(H24A,H24B,H24C)
;
_olex2_submission_special_instructions 'No special instructions were received'

loop_
_space_group_symop_operation_xyz
'x, y, z'
'-x+1/2, y+1/2, -z+1/2'
'-x, -y, -z'
'x-1/2, -y-1/2, z-1/2'

loop_
_atom_site_label
_atom_site_type_symbol
_atom_site_fract_x
_atom_site_fract_y
_atom_site_fract_z
_atom_site_U_iso_or_equiv
_atom_site_adp_type
_atom_site_occupancy
_atom_site_site_symmetry_order
_atom_site_calc_flag
_atom_site_refinement_flags_posn
Dy1 Dy 0.70063(2) 0.12247(2) 0.46700(2) 0.01255(7) Uani 1 1 d .
Si1 Si 0.76657(11) 0.11068(5) 0.83076(11) 0.0171(2) Uani 1 1 d .
N1 N 0.9451(3) 0.12001(13) 0.6766(3) 0.0152(7) Uani 1 1 d .
C1 C 0.6406(4) 0.08406(17) 0.6673(4) 0.0176(8) Uani 1 1 d .
H1 H 0.6660 0.0514 0.6338 0.021 Uiso 1 1 calc R
C2 C 0.5069(4) 0.10919(17) 0.5874(4) 0.0194(9) Uani 1 1 d .
H2 H 0.4811 0.1407 0.6247 0.023 Uiso 1 1 calc R
C3 C 0.4104(4) 0.09239(18) 0.4604(4) 0.0214(9) Uani 1 1 d .
H3 H 0.4310 0.0605 0.4204 0.026 Uiso 1 1 calc R
C4 C 0.2779(4) 0.12287(19) 0.3872(4) 0.0258(10) Uani 1 1 d .
H4 H 0.2643 0.1563 0.4260 0.031 Uiso 1 1 calc R
C5 C 0.1744(4) 0.1076(2) 0.2703(5) 0.0369(12) Uani 1 1 d .
H5A H 0.1832 0.0745 0.2276 0.044 Uiso 1 1 calc R
H5B H 0.0932 0.1300 0.2311 0.044 Uiso 1 1 calc R
C6 C 0.8333(4) 0.05298(19) 0.9595(4) 0.0259(10) Uani 1 1 d .
H6A H 0.7574 0.0414 0.9886 0.039 Uiso 1 1 calc GR
H6B H 0.9139 0.0661 1.0372 0.039 Uiso 1 1 calc GR
H6C H 0.8629 0.0218 0.9189 0.039 Uiso 1 1 calc GR
C7 C 0.6867(4) 0.16786(19) 0.9014(4) 0.0284(10) Uani 1 1 d .
H7A H 0.6516 0.1971 0.8347 0.043 Uiso 1 1 calc GR
H7B H 0.7593 0.1827 0.9830 0.043 Uiso 1 1 calc GR
H7C H 0.6084 0.1531 0.9228 0.043 Uiso 1 1 calc GR
C8 C 0.9182(4) 0.14574(17) 0.7951(4) 0.0190(9) Uani 1 1 d .
H8A H 0.8952 0.1851 0.7759 0.023 Uiso 1 1 calc R
H8B H 1.0059 0.1434 0.8764 0.023 Uiso 1 1 calc R
C9 C 1.0098(4) 0.06319(16) 0.7180(4) 0.0159(8) Uani 1 1 d .
H9A H 1.0106 0.0428 0.6386 0.019 Uiso 1 1 calc R
H9B H 0.9542 0.0420 0.7595 0.019 Uiso 1 1 calc R
C10 C 1.1637(4) 0.07192(17) 0.8207(4) 0.0189(9) Uani 1 1 d .
H10A H 1.2258 0.0412 0.8174 0.023 Uiso 1 1 calc R
H10B H 1.1659 0.0753 0.9131 0.023 Uiso 1 1 calc R
C11 C 1.2098(4) 0.12662(17) 0.7735(4) 0.0226(9) Uani 1 1 d .
H11A H 1.2847 0.1198 0.7379 0.027 Uiso 1 1 calc R
H11B H 1.2456 0.1530 0.8487 0.027 Uiso 1 1 calc R
C12 C 1.0714(4) 0.14921(16) 0.6598(4) 0.0174(8) Uani 1 1 d .
H12A H 1.0641 0.1894 0.6688 0.021 Uiso 1 1 calc R
H12B H 1.0733 0.1413 0.5702 0.021 Uiso 1 1 calc R
C13 C 0.7519(4) 0.08476(17) 0.2533(4) 0.0174(9) Uani 1 1 d .
H13 H 0.7724 0.1118 0.1997 0.021 Uiso 1 1 calc R
C14 C 0.8533(4) 0.05886(16) 0.3691(4) 0.0160(8) Uani 1 1 d .
H14 H 0.9520 0.0659 0.4060 0.019 Uiso 1 1 calc R
C15 C 0.7794(4) 0.02063(15) 0.4188(4) 0.0149(8) Uani 1 1 d .
H15 H 0.8199 -0.0024 0.4948 0.018 Uiso 1 1 calc R
C16 C 0.6334(4) 0.02326(16) 0.3340(4) 0.0176(8) Uani 1 1 d .
H16 H 0.5603 0.0018 0.3439 0.021 Uiso 1 1 calc R
C17 C 0.6146(4) 0.06328(17) 0.2318(4) 0.0172(8) Uani 1 1 d .
C18 C 0.4757(4) 0.07639(19) 0.1150(4) 0.0284(10) Uani 1 1 d .
H18A H 0.3964 0.0713 0.1441 0.043 Uiso 1 1 calc GR
H18B H 0.4645 0.0517 0.0398 0.043 Uiso 1 1 calc GR
H18C H 0.4775 0.1145 0.0866 0.043 Uiso 1 1 calc GR
C19 C 0.6273(4) 0.20620(17) 0.2907(4) 0.0223(9) Uani 1 1 d .
H19 H 0.5977 0.1957 0.1993 0.027 Uiso 1 1 calc R
C20 C 0.5380(4) 0.21074(16) 0.3651(4) 0.0228(9) Uani 1 1 d .
H20 H 0.4392 0.2038 0.3320 0.027 Uiso 1 1 calc R
C21 C 0.6237(4) 0.22765(17) 0.4984(4) 0.0246(9) Uani 1 1 d .
H21 H 0.5922 0.2340 0.5696 0.030 Uiso 1 1 calc R
C22 C 0.7661(4) 0.23323(17) 0.5048(4) 0.0227(9) Uani 1 1 d .
H22 H 0.8451 0.2439 0.5818 0.027 Uiso 1 1 calc R
C23 C 0.7697(4) 0.22022(17) 0.3768(4) 0.0210(9) Uani 1 1 d .
C24 C 0.8958(5) 0.2262(2) 0.3329(5) 0.0387(12) Uani 1 1 d .
H24A H 0.9831 0.2301 0.4124 0.058 Uiso 1 1 calc GR
H24B H 0.8825 0.2587 0.2760 0.058 Uiso 1 1 calc GR
H24C H 0.9024 0.1935 0.2825 0.058 Uiso 1 1 calc GR

loop_
_atom_site_aniso_label
_atom_site_aniso_U_11
_atom_site_aniso_U_22
_atom_site_aniso_U_33
_atom_site_aniso_U_23
_atom_site_aniso_U_13
_atom_site_aniso_U_12
Dy1 0.01489(10) 0.01013(11) 0.01273(10) 0.00117(7) 0.00531(7) 0.00093(7)
Si1 0.0215(5) 0.0165(6) 0.0151(5) 0.0002(5) 0.0089(4) 0.0024(5)
N1 0.0159(15) 0.0124(18) 0.0210(17) 0.0005(14) 0.0113(13) -0.0005(13)
C1 0.0176(18) 0.020(2) 0.0168(19) -0.0021(17) 0.0087(15) -0.0037(17)
C2 0.0205(19) 0.020(2) 0.022(2) 0.0028(18) 0.0131(17) 0.0005(17)
C3 0.021(2) 0.022(2) 0.023(2) 0.0013(18) 0.0105(17) -0.0014(18)
C4 0.0175(19) 0.030(3) 0.031(2) 0.005(2) 0.0101(17) 0.0004(18)
C5 0.021(2) 0.045(3) 0.038(3) -0.004(2) 0.004(2) 0.002(2)
C6 0.029(2) 0.029(3) 0.020(2) 0.0033(19) 0.0100(17) 0.004(2)
C7 0.033(2) 0.030(3) 0.025(2) -0.004(2) 0.0145(19) 0.001(2)
C8 0.024(2) 0.017(2) 0.0143(19) -0.0029(17) 0.0052(16) 0.0032(18)
C9 0.0194(19) 0.013(2) 0.0146(19) 0.0013(16) 0.0057(15) -0.0014(16)
C10 0.0161(18) 0.021(2) 0.016(2) -0.0046(17) 0.0027(15) 0.0032(17)
C11 0.0154(18) 0.026(3) 0.026(2) -0.0038(19) 0.0064(16) -0.0015(17)
C12 0.0213(19) 0.011(2) 0.022(2) -0.0040(17) 0.0109(16) -0.0027(17)
C13 0.028(2) 0.015(2) 0.0136(19) -0.0016(16) 0.0121(17) -0.0008(17)
C14 0.0158(18) 0.016(2) 0.0189(19) -0.0027(17) 0.0093(15) 0.0014(16)
C15 0.0221(19) 0.0064(19) 0.0154(18) -0.0015(16) 0.0062(15) 0.0028(16)
C16 0.0197(19) 0.013(2) 0.020(2) -0.0029(17) 0.0074(16) -0.0040(17)
C17 0.0160(18) 0.020(2) 0.0148(19) -0.0045(17) 0.0046(15) -0.0020(17)
C18 0.026(2) 0.032(3) 0.022(2) -0.004(2) 0.0020(18) -0.002(2)
C19 0.031(2) 0.014(2) 0.019(2) 0.0088(18) 0.0058(17) 0.0033(18)
C20 0.021(2) 0.010(2) 0.036(2) 0.0095(18) 0.0095(18) 0.0059(17)
C21 0.037(2) 0.012(2) 0.032(2) 0.0037(19) 0.022(2) 0.0086(19)
C22 0.033(2) 0.007(2) 0.024(2) 0.0041(17) 0.0061(18) -0.0008(18)
C23 0.027(2) 0.010(2) 0.028(2) 0.0041(17) 0.0130(18) -0.0007(17)
C24 0.039(3) 0.035(3) 0.047(3) 0.002(2) 0.021(2) -0.007(2)

loop_
_atom_type_symbol
_atom_type_description
_atom_type_scat_dispersion_real
_atom_type_scat_dispersion_imag
_atom_type_scat_source
C C 0.0033 0.0016 'International Tables Vol C Tables 4.2.6.8 and 6.1.1.4'
H H 0.0000 0.0000 'International Tables Vol C Tables 4.2.6.8 and 6.1.1.4'
N N 0.0061 0.0033 'International Tables Vol C Tables 4.2.6.8 and 6.1.1.4'
Si Si 0.0817 0.0704 'International Tables Vol C Tables 4.2.6.8 and 6.1.1.4'
Dy Dy -0.1892 4.4098 'International Tables Vol C Tables 4.2.6.8 and 6.1.1.4'

loop_
_geom_angle_atom_site_label_1
_geom_angle_atom_site_label_2
_geom_angle_atom_site_label_3
_geom_angle
N1 Dy1 C2 102.04(10)
N1 Dy1 C13 107.04(10)
N1 Dy1 C14 79.72(10)
N1 Dy1 C15 83.73(10)
N1 Dy1 C16 112.97(10)
N1 Dy1 C17 129.78(10)
N1 Dy1 C19 122.51(11)
N1 Dy1 C20 127.04(11)
N1 Dy1 C21 97.90(11)
N1 Dy1 C23 92.02(11)
C1 Dy1 N1 74.36(10)
C1 Dy1 C2 31.04(11)
C1 Dy1 C13 139.16(13)
C1 Dy1 C14 117.80(12)
C1 Dy1 C15 90.45(12)
C1 Dy1 C16 91.35(12)
C1 Dy1 C17 118.38(12)
C1 Dy1 C19 139.42(13)
C1 Dy1 C20 108.75(13)
C1 Dy1 C21 93.81(13)
C1 Dy1 C23 139.94(12)
C2 Dy1 C16 93.32(12)
C2 Dy1 C23 126.06(12)
C13 Dy1 C2 139.56(12)
C13 Dy1 C15 50.34(12)
C13 Dy1 C16 49.59(12)
C13 Dy1 C17 30.37(11)
C13 Dy1 C21 125.40(12)
C13 Dy1 C23 80.67(12)
C14 Dy1 C2 137.90(12)
C14 Dy1 C13 30.85(11)
C14 Dy1 C15 30.59(11)
C14 Dy1 C16 50.02(11)
C14 Dy1 C17 50.71(11)
C14 Dy1 C19 102.14(12)
C14 Dy1 C20 131.64(12)
C14 Dy1 C21 145.71(12)
C14 Dy1 C23 95.62(12)
C15 Dy1 C2 107.31(12)
C15 Dy1 C16 30.15(11)
C15 Dy1 C17 50.30(11)
C15 Dy1 C21 175.72(11)
C15 Dy1 C23 126.01(12)
C16 Dy1 C23 128.31(12)
C17 Dy1 C2 109.44(11)
C17 Dy1 C16 30.01(11)
C17 Dy1 C23 99.46(12)
C19 Dy1 C2 111.16(12)
C19 Dy1 C13 75.54(13)
C19 Dy1 C15 125.56(12)
C19 Dy1 C16 110.47(12)
C19 Dy1 C17 80.91(12)
C19 Dy1 C21 50.28(13)
C19 Dy1 C23 30.58(11)
C20 Dy1 C2 81.01(12)
C20 Dy1 C13 102.29(13)
C20 Dy1 C15 146.62(12)
C20 Dy1 C16 119.66(12)
C20 Dy1 C17 96.33(12)
C20 Dy1 C19 30.73(12)
C20 Dy1 C21 30.58(12)
C20 Dy1 C23 50.66(12)
C21 Dy1 C2 76.28(12)
C21 Dy1 C16 148.94(12)
C21 Dy1 C17 126.63(12)
C21 Dy1 C23 50.12(12)
C1 Si1 C6 111.06(19)
C1 Si1 C7 112.56(18)
C1 Si1 C8 106.71(16)
C6 Si1 C8 112.11(18)
C7 Si1 C6 109.73(19)
C7 Si1 C8 104.50(19)
C8 N1 Dy1 106.9(2)
C8 N1 C12 109.1(3)
C9 N1 Dy1 115.6(2)
C9 N1 C8 108.8(3)
C9 N1 C12 99.4(3)
C12 N1 Dy1 116.7(2)
Si1 C1 Dy1 111.06(17)
C2 C1 Dy1 79.6(2)
C2 C1 Si1 125.2(3)
C1 C2 Dy1 69.3(2)
C3 C2 Dy1 86.7(2)
C3 C2 C1 127.7(4)
C2 C3 Dy1 65.6(2)
C2 C3 C4 122.2(4)
C4 C3 Dy1 125.5(3)
C5 C4 C3 126.3(4)
N1 C8 Si1 113.1(2)
N1 C9 C10 107.0(3)
C9 C10 C11 103.4(3)
C10 C11 C12 105.0(3)
N1 C12 C11 106.9(3)
C14 C13 Dy1 73.6(2)
C17 C13 Dy1 76.8(2)
C17 C13 C14 108.8(3)
C13 C14 Dy1 75.5(2)
C15 C14 Dy1 76.2(2)
C15 C14 C13 107.7(3)
C14 C15 Dy1 73.2(2)
C14 C15 C16 107.7(3)
C16 C15 Dy1 76.6(2)
C15 C16 Dy1 73.2(2)
C15 C16 C17 109.2(3)
C17 C16 Dy1 74.7(2)
C13 C17 Dy1 72.9(2)
C13 C17 C18 127.2(4)
C16 C17 Dy1 75.3(2)
C16 C17 C13 106.6(3)
C16 C17 C18 126.0(4)
C18 C17 Dy1 121.4(3)
C20 C19 Dy1 74.4(2)
C20 C19 C23 108.9(4)
C23 C19 Dy1 77.4(2)
C19 C20 Dy1 74.9(2)
C19 C20 C21 107.8(3)
C21 C20 Dy1 76.7(2)
C20 C21 Dy1 72.7(2)
C20 C21 C22 107.6(4)
C22 C21 Dy1 76.3(2)
C21 C22 Dy1 73.6(2)
C23 C22 Dy1 74.6(2)
C23 C22 C21 109.0(3)
C19 C23 Dy1 72.1(2)
C19 C23 C24 125.8(4)
C22 C23 Dy1 75.5(2)
C22 C23 C19 106.7(4)
C22 C23 C24 127.2(4)
C24 C23 Dy1 122.9(3)

loop_
_geom_bond_atom_site_label_1
_geom_bond_atom_site_label_2
_geom_bond_distance
Dy1 N1 2.608(3)
Dy1 C1 2.572(4)
Dy1 C2 2.704(4)
Dy1 C13 2.649(3)
Dy1 C14 2.625(4)
Dy1 C15 2.664(4)
Dy1 C16 2.706(4)
Dy1 C17 2.699(4)
Dy1 C19 2.639(4)
Dy1 C20 2.633(4)
Dy1 C21 2.684(4)
Dy1 C23 2.707(4)
Si1 C1 1.824(4)
Si1 C6 1.873(4)
Si1 C7 1.872(4)
Si1 C8 1.890(4)
N1 C8 1.504(4)
N1 C9 1.496(5)
N1 C12 1.511(4)
C1 C2 1.418(5)
C2 C3 1.383(5)
C3 C4 1.453(5)
C4 C5 1.328(6)
C9 C10 1.527(5)
C10 C11 1.529(5)
C11 C12 1.548(5)
C13 C14 1.403(5)
C13 C17 1.402(5)
C14 C15 1.396(5)
C15 C16 1.397(5)
C16 C17 1.399(5)
C17 C18 1.502(5)
C19 C20 1.397(6)
C19 C23 1.411(5)
C20 C21 1.403(5)
C21 C22 1.406(5)
C22 C23 1.399(5)
C23 C24 1.505(5)

loop_
_geom_torsion_atom_site_label_1
_geom_torsion_atom_site_label_2
_geom_torsion_atom_site_label_3
_geom_torsion_atom_site_label_4
_geom_torsion
Dy1 N1 C8 Si1 55.2(3)
Dy1 N1 C9 C10 168.6(2)
Dy1 N1 C12 C11 -162.2(2)
Dy1 C1 C2 C3 68.3(4)
Dy1 C2 C3 C4 -117.8(4)
Dy1 C3 C4 C5 104.0(5)
Dy1 C13 C14 C15 70.1(3)
Dy1 C13 C17 C16 -68.3(3)
Dy1 C13 C17 C18 116.7(4)
Dy1 C14 C15 C16 69.5(3)
Dy1 C15 C16 C17 66.6(3)
Dy1 C16 C17 C13 66.6(3)
Dy1 C16 C17 C18 -118.3(4)
Dy1 C19 C20 C21 70.4(3)
Dy1 C19 C23 C22 -68.2(3)
Dy1 C19 C23 C24 118.1(4)
Dy1 C20 C21 C22 68.9(3)
Dy1 C21 C22 C23 66.8(3)
Dy1 C22 C23 C19 65.8(3)
Dy1 C22 C23 C24 -120.6(4)
Si1 C1 C2 Dy1 108.5(3)
Si1 C1 C2 C3 176.9(3)
N1 C9 C10 C11 -32.1(4)
C1 Si1 C8 N1 -30.0(3)
C1 C2 C3 Dy1 -60.6(4)
C1 C2 C3 C4 -178.4(4)
C2 C3 C4 C5 -174.6(4)
C6 Si1 C1 Dy1 -133.45(18)
C6 Si1 C1 C2 134.5(3)
C6 Si1 C8 N1 91.8(3)
C7 Si1 C1 Dy1 103.1(2)
C7 Si1 C1 C2 11.1(4)
C7 Si1 C8 N1 -149.4(3)
C8 Si1 C1 Dy1 -11.0(2)
C8 Si1 C1 C2 -103.0(3)
C8 N1 C9 C10 -71.2(3)
C8 N1 C12 C11 76.6(4)
C9 N1 C8 Si1 -70.2(3)
C9 N1 C12 C11 -37.2(3)
C9 C10 C11 C12 7.6(4)
C10 C11 C12 N1 18.7(4)
C12 N1 C8 Si1 -177.8(2)
C12 N1 C9 C10 42.8(3)
C13 C14 C15 Dy1 -69.6(3)
C13 C14 C15 C16 -0.1(4)
C14 C13 C17 Dy1 67.3(3)
C14 C13 C17 C16 -1.0(4)
C14 C13 C17 C18 -176.0(4)
C14 C15 C16 Dy1 -67.1(3)
C14 C15 C16 C17 -0.5(4)
C15 C16 C17 Dy1 -65.7(3)
C15 C16 C17 C13 1.0(4)
C15 C16 C17 C18 176.0(4)
C17 C13 C14 Dy1 -69.4(3)
C17 C13 C14 C15 0.7(4)
C19 C20 C21 Dy1 -69.1(3)
C19 C20 C21 C22 -0.2(5)
C20 C19 C23 Dy1 68.4(3)
C20 C19 C23 C22 0.2(5)
C20 C19 C23 C24 -173.6(4)
C20 C21 C22 Dy1 -66.5(3)
C20 C21 C22 C23 0.3(5)
C21 C22 C23 Dy1 -66.1(3)
C21 C22 C23 C19 -0.3(5)
C21 C22 C23 C24 173.3(4)
C23 C19 C20 Dy1 -70.3(3)
C23 C19 C20 C21 0.0(5)
